data_4024897
loop_
_publ_author_name
'Junro Yoshino'
'Naokazu Kano'
'Takayuki Kawashima'

_publ_contact_author_address
;
Department of Chemistry, Graduate School of Science,
The University of Tokyo,
7-3-1 Hongo, Bunkyo-ku, Tokyo, 113-0033, Japan
;
_publ_contact_author_email kano@chem.s.u-tokyo.ac.jp
_publ_contact_author_fax +81-5800-6899
_publ_contact_author_name 'Naokazu Kano'
_publ_contact_author_phone +81-5841-4341
_publ_section_title
;
Fluorescence Properties of Simple N-Substituted Aldimines with a B-N
Interaction and Their Fluorescence Quenching by a Cyanide Ion
;
_journal_name_full 'Journal of Organic Chemistry'
_journal_page_first 7496
_journal_page_last 7503
_journal_paper_doi 10.1021/jo901733b
_journal_volume 74
_journal_year 2009
_chemical_formula_moiety 'C27 H11 B F10 N2'
_chemical_formula_sum 'C27 H11 B F10 N2'
_chemical_formula_weight 564.19
_space_group_IT_number 15
_symmetry_cell_setting monoclinic
_symmetry_space_group_name_Hall '-C 2yc'
_symmetry_space_group_name_H-M 'C 1 2/c 1'
_atom_sites_solution_hydrogens geom
_atom_sites_solution_primary direct
_atom_sites_solution_secondary difmap
_audit_creation_method SHELXL-97
_cell_angle_alpha 90.00
_cell_angle_beta 106.4472(11)
_cell_angle_gamma 90.00
_cell_formula_units_Z 16
_cell_length_a 46.257(14)
_cell_length_b 14.155(4)
_cell_length_c 14.734(4)
_cell_measurement_reflns_used 14959
_cell_measurement_temperature 120(2)
_cell_measurement_theta_max 27.4835
_cell_measurement_theta_min 3.0222
_cell_volume 9252(5)
_computing_cell_refinement 'CrystalClear (Rigaku Corp., 2000)'
_computing_data_collection 'CrystalClear (Rigaku Corp., 2000)'
_computing_data_reduction 'CrystalClear (Rigaku Corp., 2000)'
_computing_structure_refinement 'SHELXL-97 (Sheldrick, 1997)'
_computing_structure_solution 'SHELXS-97 (Sheldrick, 1990)'
_diffrn_ambient_temperature 120(2)
_diffrn_detector_area_resol_mean 14.5666
_diffrn_measured_fraction_theta_full 0.988
_diffrn_measured_fraction_theta_max 0.988
_diffrn_measurement_device
;
Mercury CCD (2x2 bin mode)
;
_diffrn_measurement_method dtprofit.ref
_diffrn_radiation_detector CCD
_diffrn_radiation_monochromator 'Graphite Monochromator'
_diffrn_radiation_source 'fine-focus sealed tube'
_diffrn_radiation_type MoK\a
_diffrn_radiation_wavelength 0.71070
_diffrn_reflns_av_R_equivalents 0.0158
_diffrn_reflns_av_sigmaI/netI 0.0194
_diffrn_reflns_limit_h_max 52
_diffrn_reflns_limit_h_min -54
_diffrn_reflns_limit_k_max 16
_diffrn_reflns_limit_k_min -16
_diffrn_reflns_limit_l_max 16
_diffrn_reflns_limit_l_min -17
_diffrn_reflns_number 29223
_diffrn_reflns_theta_full 25.00
_diffrn_reflns_theta_max 25.00
_diffrn_reflns_theta_min 3.02
_exptl_absorpt_coefficient_mu 0.152
_exptl_absorpt_correction_T_max 0.9488
_exptl_absorpt_correction_T_min 0.9211
_exptl_absorpt_correction_type multi-scan
_exptl_absorpt_process_details
;
Rigaku, Private communication
;
_exptl_crystal_colour Yellow
_exptl_crystal_density_diffrn 1.620
_exptl_crystal_density_method 'not measured'
_exptl_crystal_description Block
_exptl_crystal_F_000 4512
_exptl_crystal_size_max 0.55
_exptl_crystal_size_mid 0.50
_exptl_crystal_size_min 0.30
_refine_diff_density_max 0.248
_refine_diff_density_min -0.208
_refine_diff_density_rms 0.039
_refine_ls_extinction_method none
_refine_ls_goodness_of_fit_ref 1.047
_refine_ls_hydrogen_treatment riding
_refine_ls_matrix_type full
_refine_ls_number_parameters 721
_refine_ls_number_reflns 8064
_refine_ls_number_restraints 0
_refine_ls_restrained_S_all 1.047
_refine_ls_R_factor_all 0.0357
_refine_ls_R_factor_gt 0.0321
_refine_ls_shift/su_max 0.001
_refine_ls_shift/su_mean 0.000
_refine_ls_structure_factor_coef Fsqd
_refine_ls_weighting_details 'calc w=1/[\s^2^(Fo^2^)+(0.0354P)^2^+8.8493P] where P=(Fo^2^+2Fc^2^)/3'
_refine_ls_weighting_scheme calc
_refine_ls_wR_factor_gt 0.0768
_refine_ls_wR_factor_ref 0.0794
_reflns_number_gt 7409
_reflns_number_total 8064
_reflns_threshold_expression >2sigma(I)
_cod_data_source_file jo901733b_si_007.cif
_cod_data_source_block 8
_cod_depositor_comments
;
The following automatic conversions were performed:
'_exptl_absorpt_correction_type' value 'Multi-scan' changed to
'multi-scan' according to
'/home/saulius/struct/CIF-dictionaries/cif_core.dic' dictionary named
'cif_core.dic' version 2.4.1 from 2010-06-29.

Automatic conversion script
Id: cif_fix_enum 1527 2010-12-29 10:47:43Z saulius 

The following automatic conversions were performed:

data name '_atom_site_symetry_multiplicity' was replaced with
'_atom_site_symmetry_multiplicity' as specified in the replacement
file 'data/replacement-values/replacement_tags.lst'.

Automatic conversion script
Id: cif_correct_tags 9268 2022-04-12 08:56:07Z antanas 
;
_cod_original_sg_symbol_H-M 'C 2/c'
_cod_database_code 4024897

loop_
_symmetry_equiv_pos_as_xyz
'x, y, z'
'-x, y, -z+1/2'
'x+1/2, y+1/2, z'
'-x+1/2, y+1/2, -z+1/2'
'-x, -y, -z'
'x, -y, z-1/2'
'-x+1/2, -y+1/2, -z'
'x+1/2, -y+1/2, z-1/2'

loop_
_atom_site_label
_atom_site_type_symbol
_atom_site_fract_x
_atom_site_fract_y
_atom_site_fract_z
_atom_site_U_iso_or_equiv
_atom_site_adp_type
_atom_site_occupancy
_atom_site_symmetry_multiplicity
_atom_site_calc_flag
_atom_site_refinement_flags
_atom_site_disorder_assembly
_atom_site_disorder_group
B1 B 0.45423(4) 0.73205(11) 0.46178(11) 0.0185(3) Uani 1 1 d . . .
C1 C 0.42967(3) 0.81536(10) 0.43470(10) 0.0195(3) Uani 1 1 d . . .
C2 C 0.40824(3) 0.83783(10) 0.35059(11) 0.0243(3) Uani 1 1 d . . .
H1 H 0.4071 0.8026 0.2948 0.029 Uiso 1 1 calc R . .
C3 C 0.38847(3) 0.91219(11) 0.34864(12) 0.0294(4) Uani 1 1 d . . .
H2 H 0.3740 0.9278 0.2908 0.035 Uiso 1 1 calc R . .
C4 C 0.38949(3) 0.96399(11) 0.42920(13) 0.0319(4) Uani 1 1 d . . .
H3 H 0.3757 1.0144 0.4259 0.038 Uiso 1 1 calc R . .
C5 C 0.41045(3) 0.94314(10) 0.51454(12) 0.0273(3) Uani 1 1 d . . .
H4 H 0.4113 0.9783 0.5702 0.033 Uiso 1 1 calc R . .
C6 C 0.43029(3) 0.86851(10) 0.51578(10) 0.0207(3) Uani 1 1 d . . .
C7 C 0.45425(3) 0.83446(10) 0.59468(10) 0.0201(3) Uani 1 1 d . . .
H5 H 0.4596 0.8621 0.6559 0.024 Uiso 1 1 calc R . .
N1 N 0.46749(2) 0.76146(8) 0.57152(8) 0.0176(2) Uani 1 1 d . . .
N2 N 0.49440(3) 0.72847(8) 0.63170(8) 0.0189(2) Uani 1 1 d . . .
C8 C 0.50193(3) 0.63325(10) 0.64102(10) 0.0205(3) Uani 1 1 d . . .
H6 H 0.4882 0.5822 0.6226 0.025 Uiso 1 1 calc R . .
C9 C 0.53190(3) 0.62486(10) 0.68037(10) 0.0230(3) Uani 1 1 d . . .
H7 H 0.5427 0.5674 0.6975 0.028 Uiso 1 1 calc R . .
C10 C 0.54461(3) 0.71808(10) 0.69184(10) 0.0221(3) Uani 1 1 d . . .
C11 C 0.57403(3) 0.75365(11) 0.72494(11) 0.0289(3) Uani 1 1 d . . .
H8 H 0.5905 0.7123 0.7506 0.035 Uiso 1 1 calc R . .
C12 C 0.57869(4) 0.84951(12) 0.71966(12) 0.0328(4) Uani 1 1 d . . .
H9 H 0.5986 0.8740 0.7415 0.039 Uiso 1 1 calc R . .
C13 C 0.55460(4) 0.91146(11) 0.68261(12) 0.0305(4) Uani 1 1 d . . .
H10 H 0.5585 0.9770 0.6786 0.037 Uiso 1 1 calc R . .
C14 C 0.52522(3) 0.87913(10) 0.65175(10) 0.0240(3) Uani 1 1 d . . .
H11 H 0.5088 0.9211 0.6276 0.029 Uiso 1 1 calc R . .
C15 C 0.52077(3) 0.78242(10) 0.65760(10) 0.0197(3) Uani 1 1 d . . .
C16 C 0.48339(3) 0.73918(10) 0.42093(9) 0.0189(3) Uani 1 1 d . . .
C17 C 0.49528(3) 0.82654(10) 0.40692(10) 0.0226(3) Uani 1 1 d . . .
C18 C 0.52131(4) 0.83776(11) 0.38017(11) 0.0277(3) Uani 1 1 d . . .
C19 C 0.53739(4) 0.75964(12) 0.36781(12) 0.0297(4) Uani 1 1 d . . .
C20 C 0.52676(3) 0.67138(11) 0.38064(11) 0.0265(3) Uani 1 1 d . . .
C21 C 0.50041(3) 0.66302(10) 0.40660(10) 0.0213(3) Uani 1 1 d . . .
F1 F 0.48162(2) 0.90690(6) 0.42225(7) 0.0305(2) Uani 1 1 d . . .
F2 F 0.53130(2) 0.92494(7) 0.36769(8) 0.0429(3) Uani 1 1 d . . .
F3 F 0.56328(2) 0.77023(7) 0.34535(8) 0.0464(3) Uani 1 1 d . . .
F4 F 0.54199(2) 0.59359(7) 0.36925(8) 0.0395(2) Uani 1 1 d . . .
F5 F 0.491862(19) 0.57415(6) 0.41938(6) 0.0278(2) Uani 1 1 d . . .
C22 C 0.43539(3) 0.63268(9) 0.44549(10) 0.0179(3) Uani 1 1 d . . .
C23 C 0.42548(3) 0.59518(10) 0.35490(10) 0.0210(3) Uani 1 1 d . . .
C24 C 0.40642(3) 0.51897(10) 0.33063(10) 0.0232(3) Uani 1 1 d . . .
C25 C 0.39616(3) 0.47563(10) 0.39922(11) 0.0251(3) Uani 1 1 d . . .
C26 C 0.40491(3) 0.50975(10) 0.48999(11) 0.0238(3) Uani 1 1 d . . .
C27 C 0.42400(3) 0.58712(10) 0.51101(10) 0.0201(3) Uani 1 1 d . . .
F6 F 0.43469(2) 0.63509(6) 0.28465(6) 0.0294(2) Uani 1 1 d . . .
F7 F 0.39786(2) 0.48566(7) 0.24195(6) 0.0335(2) Uani 1 1 d . . .
F8 F 0.37736(2) 0.40140(7) 0.37640(7) 0.0385(2) Uani 1 1 d . . .
F9 F 0.39433(2) 0.46958(7) 0.55633(7) 0.0363(2) Uani 1 1 d . . .
F10 F 0.430907(19) 0.61848(6) 0.60131(6) 0.0269(2) Uani 1 1 d . . .
B2 B 0.29658(4) 0.49071(11) 0.50282(11) 0.0189(3) Uani 1 1 d . . .
C28 C 0.31792(3) 0.57443(10) 0.48495(10) 0.0196(3) Uani 1 1 d . . .
C29 C 0.32962(3) 0.59520(10) 0.41008(11) 0.0234(3) Uani 1 1 d . . .
H12 H 0.3239 0.5585 0.3539 0.028 Uiso 1 1 calc R . .
C30 C 0.34972(3) 0.66999(11) 0.41779(12) 0.0280(3) Uani 1 1 d . . .
H13 H 0.3573 0.6845 0.3659 0.034 Uiso 1 1 calc R . .
C31 C 0.35886(3) 0.72393(11) 0.49978(12) 0.0291(4) Uani 1 1 d . . .
H14 H 0.3727 0.7743 0.5036 0.035 Uiso 1 1 calc R . .
C32 C 0.34785(3) 0.70466(11) 0.57572(12) 0.0270(3) Uani 1 1 d . . .
H15 H 0.3540 0.7411 0.6321 0.032 Uiso 1 1 calc R . .
C33 C 0.32752(3) 0.63017(10) 0.56719(10) 0.0214(3) Uani 1 1 d . . .
C34 C 0.31293(3) 0.59866(10) 0.63617(10) 0.0219(3) Uani 1 1 d . . .
H16 H 0.3150 0.6290 0.6952 0.026 Uiso 1 1 calc R . .
N3 N 0.29672(3) 0.52396(8) 0.60800(8) 0.0188(2) Uani 1 1 d . . .
N4 N 0.27701(3) 0.48998(8) 0.65717(8) 0.0204(3) Uani 1 1 d . . .
C35 C 0.27135(3) 0.39308(10) 0.66113(10) 0.0237(3) Uani 1 1 d . . .
H17 H 0.2852 0.3442 0.6594 0.028 Uiso 1 1 calc R . .
C36 C 0.24313(3) 0.37994(11) 0.66770(11) 0.0258(3) Uani 1 1 d . . .
H18 H 0.2343 0.3210 0.6756 0.031 Uiso 1 1 calc R . .
C37 C 0.22877(3) 0.47093(10) 0.66056(10) 0.0224(3) Uani 1 1 d . . .
C38 C 0.19964(3) 0.50126(11) 0.65648(11) 0.0281(3) Uani 1 1 d . . .
H19 H 0.1848 0.4572 0.6622 0.034 Uiso 1 1 calc R . .
C39 C 0.19289(4) 0.59603(12) 0.64406(12) 0.0307(4) Uani 1 1 d . . .
H20 H 0.1731 0.6170 0.6407 0.037 Uiso 1 1 calc R . .
C40 C 0.21459(3) 0.66191(11) 0.63624(11) 0.0287(3) Uani 1 1 d . . .
H21 H 0.2093 0.7268 0.6278 0.034 Uiso 1 1 calc R . .
C41 C 0.24358(3) 0.63440(10) 0.64063(10) 0.0235(3) Uani 1 1 d . . .
H22 H 0.2584 0.6790 0.6360 0.028 Uiso 1 1 calc R . .
C42 C 0.25002(3) 0.53875(10) 0.65206(10) 0.0197(3) Uani 1 1 d . . .
C43 C 0.31517(3) 0.39277(10) 0.50506(10) 0.0190(3) Uani 1 1 d . . .
C44 C 0.33567(3) 0.35399(10) 0.58353(10) 0.0227(3) Uani 1 1 d . . .
C45 C 0.35336(3) 0.27660(11) 0.57974(12) 0.0296(4) Uani 1 1 d . . .
C46 C 0.35161(4) 0.23493(11) 0.49470(13) 0.0325(4) Uani 1 1 d . . .
C47 C 0.33189(4) 0.27093(11) 0.41410(11) 0.0276(3) Uani 1 1 d . . .
C48 C 0.31458(3) 0.34794(10) 0.42104(10) 0.0218(3) Uani 1 1 d . . .
F11 F 0.33939(2) 0.39150(7) 0.67078(6) 0.0313(2) Uani 1 1 d . . .
F12 F 0.37207(2) 0.24146(8) 0.65914(8) 0.0482(3) Uani 1 1 d . . .
F13 F 0.36902(3) 0.16058(8) 0.48985(9) 0.0557(3) Uani 1 1 d . . .
F14 F 0.33027(2) 0.23255(7) 0.32915(7) 0.0413(2) Uani 1 1 d . . .
F15 F 0.29628(2) 0.38185(6) 0.33873(6) 0.0293(2) Uani 1 1 d . . .
C49 C 0.26100(3) 0.49108(10) 0.44468(10) 0.0182(3) Uani 1 1 d . . .
C50 C 0.24260(3) 0.41204(10) 0.42366(10) 0.0222(3) Uani 1 1 d . . .
C51 C 0.21162(3) 0.41651(11) 0.38787(11) 0.0278(3) Uani 1 1 d . . .
C52 C 0.19755(3) 0.50289(12) 0.37163(11) 0.0291(4) Uani 1 1 d . . .
C53 C 0.21470(3) 0.58366(11) 0.38915(11) 0.0253(3) Uani 1 1 d . . .
C54 C 0.24548(3) 0.57628(10) 0.42501(10) 0.0209(3) Uani 1 1 d . . .
F16 F 0.25448(2) 0.32448(6) 0.43897(6) 0.0288(2) Uani 1 1 d . . .
F17 F 0.19508(2) 0.33698(7) 0.36884(8) 0.0420(3) Uani 1 1 d . . .
F18 F 0.16747(2) 0.50851(8) 0.33658(8) 0.0443(3) Uani 1 1 d . . .
F19 F 0.20139(2) 0.66885(7) 0.37146(7) 0.0373(2) Uani 1 1 d . . .
F20 F 0.260740(19) 0.65862(6) 0.44481(6) 0.0270(2) Uani 1 1 d . . .

loop_
_atom_site_aniso_label
_atom_site_aniso_U_11
_atom_site_aniso_U_22
_atom_site_aniso_U_33
_atom_site_aniso_U_23
_atom_site_aniso_U_13
_atom_site_aniso_U_12
B1 0.0183(8) 0.0194(8) 0.0173(8) -0.0007(6) 0.0040(6) 0.0008(6)
C1 0.0154(7) 0.0180(7) 0.0252(7) 0.0006(6) 0.0061(6) -0.0016(5)
C2 0.0198(7) 0.0246(8) 0.0263(8) 0.0030(6) 0.0031(6) -0.0003(6)
C3 0.0187(7) 0.0275(8) 0.0371(9) 0.0078(7) -0.0002(6) 0.0009(6)
C4 0.0189(8) 0.0206(8) 0.0532(11) 0.0007(7) 0.0053(7) 0.0055(6)
C5 0.0208(7) 0.0204(7) 0.0408(9) -0.0070(7) 0.0089(7) -0.0005(6)
C6 0.0161(7) 0.0179(7) 0.0277(8) -0.0015(6) 0.0056(6) -0.0015(5)
C7 0.0181(7) 0.0191(7) 0.0237(7) -0.0042(6) 0.0069(6) -0.0024(5)
N1 0.0140(6) 0.0180(6) 0.0198(6) 0.0008(5) 0.0031(5) 0.0000(4)
N2 0.0149(6) 0.0184(6) 0.0210(6) 0.0011(5) 0.0014(5) 0.0005(4)
C8 0.0231(7) 0.0168(7) 0.0216(7) -0.0011(5) 0.0062(6) 0.0009(6)
C9 0.0219(7) 0.0211(7) 0.0265(8) 0.0003(6) 0.0074(6) 0.0045(6)
C10 0.0192(7) 0.0252(7) 0.0220(7) 0.0021(6) 0.0060(6) 0.0022(6)
C11 0.0173(7) 0.0330(9) 0.0350(9) 0.0042(7) 0.0050(6) 0.0021(6)
C12 0.0199(8) 0.0362(9) 0.0400(9) 0.0046(7) 0.0047(7) -0.0062(7)
C13 0.0273(8) 0.0262(8) 0.0363(9) 0.0055(7) 0.0064(7) -0.0069(6)
C14 0.0219(7) 0.0227(7) 0.0255(8) 0.0045(6) 0.0035(6) -0.0006(6)
C15 0.0174(7) 0.0233(7) 0.0184(7) 0.0006(6) 0.0052(6) -0.0012(6)
C16 0.0193(7) 0.0202(7) 0.0163(7) 0.0007(5) 0.0036(5) 0.0006(5)
C17 0.0245(8) 0.0189(7) 0.0252(8) -0.0014(6) 0.0080(6) 0.0011(6)
C18 0.0309(8) 0.0225(8) 0.0327(8) -0.0009(6) 0.0135(7) -0.0076(6)
C19 0.0249(8) 0.0361(9) 0.0342(9) -0.0053(7) 0.0185(7) -0.0063(7)
C20 0.0265(8) 0.0260(8) 0.0310(8) -0.0032(6) 0.0144(7) 0.0047(6)
C21 0.0237(7) 0.0191(7) 0.0220(7) 0.0007(6) 0.0077(6) -0.0007(6)
F1 0.0316(5) 0.0160(4) 0.0481(6) 0.0009(4) 0.0180(4) 0.0012(4)
F2 0.0463(6) 0.0269(5) 0.0664(7) -0.0024(5) 0.0335(5) -0.0131(4)
F3 0.0385(6) 0.0456(6) 0.0703(7) -0.0128(5) 0.0400(6) -0.0107(5)
F4 0.0381(5) 0.0313(5) 0.0600(7) -0.0022(5) 0.0318(5) 0.0090(4)
F5 0.0308(5) 0.0166(4) 0.0415(5) 0.0016(4) 0.0191(4) 0.0024(3)
C22 0.0146(6) 0.0178(7) 0.0215(7) -0.0005(5) 0.0055(5) 0.0027(5)
C23 0.0208(7) 0.0219(7) 0.0219(7) 0.0018(6) 0.0086(6) 0.0025(6)
C24 0.0208(7) 0.0256(8) 0.0226(7) -0.0077(6) 0.0049(6) 0.0011(6)
C25 0.0185(7) 0.0209(7) 0.0359(9) -0.0060(6) 0.0079(6) -0.0057(6)
C26 0.0203(7) 0.0263(8) 0.0275(8) 0.0021(6) 0.0113(6) -0.0018(6)
C27 0.0184(7) 0.0231(7) 0.0187(7) -0.0034(6) 0.0050(6) 0.0012(6)
F6 0.0369(5) 0.0333(5) 0.0199(4) -0.0006(4) 0.0111(4) -0.0073(4)
F7 0.0356(5) 0.0381(5) 0.0255(5) -0.0141(4) 0.0065(4) -0.0068(4)
F8 0.0353(5) 0.0346(5) 0.0483(6) -0.0133(4) 0.0160(5) -0.0191(4)
F9 0.0377(5) 0.0413(6) 0.0356(5) 0.0004(4) 0.0194(4) -0.0159(4)
F10 0.0282(5) 0.0346(5) 0.0192(4) -0.0040(4) 0.0090(4) -0.0076(4)
B2 0.0189(8) 0.0183(8) 0.0190(8) 0.0002(6) 0.0047(6) 0.0006(6)
C28 0.0141(7) 0.0177(7) 0.0261(7) 0.0016(6) 0.0041(6) 0.0039(5)
C29 0.0207(7) 0.0223(7) 0.0283(8) 0.0030(6) 0.0090(6) 0.0034(6)
C30 0.0218(8) 0.0262(8) 0.0398(9) 0.0081(7) 0.0148(7) 0.0040(6)
C31 0.0171(7) 0.0214(7) 0.0499(10) 0.0032(7) 0.0113(7) -0.0020(6)
C32 0.0176(7) 0.0241(8) 0.0380(9) -0.0041(6) 0.0055(6) -0.0021(6)
C33 0.0148(7) 0.0209(7) 0.0283(8) -0.0008(6) 0.0056(6) 0.0010(5)
C34 0.0177(7) 0.0231(7) 0.0236(7) -0.0044(6) 0.0038(6) 0.0004(6)
N3 0.0156(6) 0.0201(6) 0.0212(6) -0.0002(5) 0.0060(5) -0.0005(5)
N4 0.0201(6) 0.0202(6) 0.0230(6) 0.0001(5) 0.0097(5) -0.0006(5)
C35 0.0292(8) 0.0182(7) 0.0251(8) 0.0009(6) 0.0098(6) 0.0007(6)
C36 0.0292(8) 0.0216(7) 0.0284(8) 0.0005(6) 0.0112(6) -0.0053(6)
C37 0.0233(7) 0.0245(7) 0.0195(7) 0.0001(6) 0.0062(6) -0.0034(6)
C38 0.0221(8) 0.0330(9) 0.0306(8) 0.0031(7) 0.0100(7) -0.0047(6)
C39 0.0202(8) 0.0367(9) 0.0372(9) 0.0061(7) 0.0112(7) 0.0042(7)
C40 0.0268(8) 0.0254(8) 0.0356(9) 0.0052(7) 0.0116(7) 0.0047(6)
C41 0.0231(7) 0.0217(7) 0.0267(8) 0.0008(6) 0.0090(6) -0.0021(6)
C42 0.0184(7) 0.0243(7) 0.0166(7) -0.0010(6) 0.0054(5) -0.0005(6)
C43 0.0164(7) 0.0176(7) 0.0240(7) 0.0022(5) 0.0075(6) -0.0016(5)
C44 0.0198(7) 0.0247(7) 0.0236(8) 0.0019(6) 0.0061(6) -0.0011(6)
C45 0.0211(8) 0.0295(8) 0.0355(9) 0.0109(7) 0.0037(7) 0.0053(6)
C46 0.0291(8) 0.0202(8) 0.0514(11) 0.0023(7) 0.0165(8) 0.0079(6)
C47 0.0309(8) 0.0224(8) 0.0339(9) -0.0048(6) 0.0165(7) -0.0021(6)
C48 0.0225(7) 0.0201(7) 0.0231(7) 0.0023(6) 0.0071(6) -0.0014(6)
F11 0.0269(5) 0.0421(5) 0.0211(4) 0.0004(4) 0.0008(4) 0.0057(4)
F12 0.0369(6) 0.0533(7) 0.0471(6) 0.0183(5) 0.0000(5) 0.0218(5)
F13 0.0538(7) 0.0359(6) 0.0778(8) -0.0023(5) 0.0195(6) 0.0263(5)
F14 0.0513(6) 0.0350(5) 0.0430(6) -0.0146(4) 0.0221(5) 0.0031(5)
F15 0.0345(5) 0.0335(5) 0.0191(4) 0.0009(4) 0.0063(4) 0.0040(4)
C49 0.0187(7) 0.0194(7) 0.0172(7) 0.0001(5) 0.0060(6) -0.0005(5)
C50 0.0255(8) 0.0195(7) 0.0224(7) 0.0007(6) 0.0077(6) -0.0019(6)
C51 0.0240(8) 0.0288(8) 0.0302(8) -0.0049(6) 0.0072(6) -0.0110(6)
C52 0.0148(7) 0.0411(9) 0.0291(8) -0.0041(7) 0.0025(6) -0.0018(6)
C53 0.0222(8) 0.0268(8) 0.0253(8) 0.0009(6) 0.0040(6) 0.0060(6)
C54 0.0208(7) 0.0203(7) 0.0213(7) -0.0008(6) 0.0050(6) -0.0025(6)
F16 0.0306(5) 0.0169(4) 0.0386(5) 0.0009(4) 0.0092(4) -0.0033(3)
F17 0.0302(5) 0.0367(5) 0.0573(7) -0.0073(5) 0.0098(5) -0.0190(4)
F18 0.0151(5) 0.0584(7) 0.0538(7) -0.0086(5) 0.0004(4) -0.0023(4)
F19 0.0260(5) 0.0335(5) 0.0469(6) 0.0017(4) 0.0015(4) 0.0123(4)
F20 0.0232(4) 0.0165(4) 0.0389(5) 0.0008(4) 0.0050(4) -0.0005(3)

loop_
_atom_type_symbol
_atom_type_description
_atom_type_scat_dispersion_real
_atom_type_scat_dispersion_imag
_atom_type_scat_source
C C 0.0033 0.0016 'International Tables Vol C Tables 4.2.6.8 and 6.1.1.4'
H H 0.0000 0.0000 'International Tables Vol C Tables 4.2.6.8 and 6.1.1.4'
B B 0.0013 0.0007 'International Tables Vol C Tables 4.2.6.8 and 6.1.1.4'
N N 0.0061 0.0033 'International Tables Vol C Tables 4.2.6.8 and 6.1.1.4'
F F 0.0171 0.0103 'International Tables Vol C Tables 4.2.6.8 and 6.1.1.4'

loop_
_geom_angle_atom_site_label_1
_geom_angle_atom_site_label_2
_geom_angle_atom_site_label_3
_geom_angle
_geom_angle_site_symmetry_1
_geom_angle_site_symmetry_3
_geom_angle_publ_flag
C1 B1 N1 95.79(10) . . ?
C1 B1 C16 117.64(12) . . ?
N1 B1 C16 103.58(11) . . ?
C1 B1 C22 106.55(11) . . ?
N1 B1 C22 113.86(11) . . ?
C16 B1 C22 117.48(12) . . ?
C2 C1 C6 118.31(13) . . ?
C2 C1 B1 131.76(13) . . ?
C6 C1 B1 109.81(12) . . ?
C1 C2 C3 119.47(14) . . ?
C1 C2 H1 120.3 . . ?
C3 C2 H1 120.3 . . ?
C4 C3 C2 121.41(14) . . ?
C4 C3 H2 119.3 . . ?
C2 C3 H2 119.3 . . ?
C3 C4 C5 120.69(14) . . ?
C3 C4 H3 119.7 . . ?
C5 C4 H3 119.7 . . ?
C4 C5 C6 117.51(15) . . ?
C4 C5 H4 121.2 . . ?
C6 C5 H4 121.2 . . ?
C5 C6 C1 122.61(14) . . ?
C5 C6 C7 127.97(14) . . ?
C1 C6 C7 109.41(12) . . ?
N1 C7 C6 111.51(12) . . ?
N1 C7 H5 124.2 . . ?
C6 C7 H5 124.2 . . ?
C7 N1 N2 120.35(11) . . ?
C7 N1 B1 113.33(11) . . ?
N2 N1 B1 124.80(11) . . ?
C8 N2 N1 122.93(11) . . ?
C8 N2 C15 109.16(11) . . ?
N1 N2 C15 123.08(11) . . ?
C9 C8 N2 109.06(12) . . ?
C9 C8 H6 125.5 . . ?
N2 C8 H6 125.5 . . ?
C8 C9 C10 107.88(13) . . ?
C8 C9 H7 126.1 . . ?
C10 C9 H7 126.1 . . ?
C11 C10 C15 118.46(14) . . ?
C11 C10 C9 134.11(14) . . ?
C15 C10 C9 107.38(12) . . ?
C12 C11 C10 119.03(14) . . ?
C12 C11 H8 120.5 . . ?
C10 C11 H8 120.5 . . ?
C11 C12 C13 121.18(15) . . ?
C11 C12 H9 119.4 . . ?
C13 C12 H9 119.4 . . ?
C14 C13 C12 121.32(15) . . ?
C14 C13 H10 119.3 . . ?
C12 C13 H10 119.3 . . ?
C13 C14 C15 117.02(14) . . ?
C13 C14 H11 121.5 . . ?
C15 C14 H11 121.5 . . ?
C14 C15 N2 130.86(13) . . ?
C14 C15 C10 122.93(13) . . ?
N2 C15 C10 106.19(12) . . ?
C21 C16 C17 113.78(13) . . ?
C21 C16 B1 125.01(13) . . ?
C17 C16 B1 120.87(12) . . ?
F1 C17 C18 116.03(13) . . ?
F1 C17 C16 119.99(13) . . ?
C18 C17 C16 123.96(13) . . ?
F2 C18 C19 119.98(14) . . ?
F2 C18 C17 120.35(14) . . ?
C19 C18 C17 119.66(14) . . ?
F3 C19 C18 119.92(14) . . ?
F3 C19 C20 121.04(14) . . ?
C18 C19 C20 119.03(14) . . ?
F4 C20 C19 120.45(13) . . ?
F4 C20 C21 119.96(14) . . ?
C19 C20 C21 119.58(14) . . ?
F5 C21 C20 115.80(12) . . ?
F5 C21 C16 120.21(13) . . ?
C20 C21 C16 123.99(13) . . ?
C27 C22 C23 113.91(13) . . ?
C27 C22 B1 126.20(12) . . ?
C23 C22 B1 119.15(12) . . ?
F6 C23 C24 116.58(13) . . ?
F6 C23 C22 119.16(13) . . ?
C24 C23 C22 124.26(13) . . ?
F7 C24 C23 121.37(13) . . ?
F7 C24 C25 119.43(13) . . ?
C23 C24 C25 119.20(13) . . ?
F8 C25 C26 120.72(14) . . ?
F8 C25 C24 119.85(13) . . ?
C26 C25 C24 119.42(13) . . ?
F9 C26 C25 119.67(13) . . ?
F9 C26 C27 120.96(13) . . ?
C25 C26 C27 119.34(13) . . ?
F10 C27 C22 120.20(12) . . ?
F10 C27 C26 115.94(12) . . ?
C22 C27 C26 123.85(13) . . ?
C28 B2 N3 96.10(11) . . ?
C28 B2 C49 119.16(12) . . ?
N3 B2 C49 103.44(11) . . ?
C28 B2 C43 106.58(11) . . ?
N3 B2 C43 111.70(11) . . ?
C49 B2 C43 117.64(12) . . ?
C29 C28 C33 117.73(13) . . ?
C29 C28 B2 132.78(13) . . ?
C33 C28 B2 109.27(12) . . ?
C28 C29 C30 119.79(14) . . ?
C28 C29 H12 120.1 . . ?
C30 C29 H12 120.1 . . ?
C31 C30 C29 121.36(15) . . ?
C31 C30 H13 119.3 . . ?
C29 C30 H13 119.3 . . ?
C32 C31 C30 120.29(14) . . ?
C32 C31 H14 119.9 . . ?
C30 C31 H14 119.9 . . ?
C31 C32 C33 118.04(15) . . ?
C31 C32 H15 121.0 . . ?
C33 C32 H15 121.0 . . ?
C32 C33 C28 122.79(14) . . ?
C32 C33 C34 127.52(14) . . ?
C28 C33 C34 109.68(12) . . ?
N3 C34 C33 111.79(13) . . ?
N3 C34 H16 124.1 . . ?
C33 C34 H16 124.1 . . ?
C34 N3 N4 121.17(12) . . ?
C34 N3 B2 112.91(12) . . ?
N4 N3 B2 124.68(11) . . ?
N3 N4 C35 120.96(11) . . ?
N3 N4 C42 120.03(11) . . ?
C35 N4 C42 107.99(12) . . ?
C36 C35 N4 109.51(13) . . ?
C36 C35 H17 125.2 . . ?
N4 C35 H17 125.2 . . ?
C35 C36 C37 107.91(13) . . ?
C35 C36 H18 126.0 . . ?
C37 C36 H18 126.0 . . ?
C38 C37 C42 118.43(14) . . ?
C38 C37 C36 134.16(14) . . ?
C42 C37 C36 107.33(13) . . ?
C39 C38 C37 118.92(14) . . ?
C39 C38 H19 120.5 . . ?
C37 C38 H19 120.5 . . ?
C38 C39 C40 121.30(15) . . ?
C38 C39 H20 119.4 . . ?
C40 C39 H20 119.4 . . ?
C41 C40 C39 121.22(14) . . ?
C41 C40 H21 119.4 . . ?
C39 C40 H21 119.4 . . ?
C40 C41 C42 116.98(14) . . ?
C40 C41 H22 121.5 . . ?
C42 C41 H22 121.5 . . ?
C41 C42 C37 123.14(13) . . ?
C41 C42 N4 129.89(13) . . ?
C37 C42 N4 106.97(12) . . ?
C44 C43 C48 113.60(13) . . ?
C44 C43 B2 126.02(13) . . ?
C48 C43 B2 119.73(12) . . ?
F11 C44 C45 115.62(13) . . ?
F11 C44 C43 120.63(13) . . ?
C45 C44 C43 123.75(14) . . ?
F12 C45 C46 119.78(14) . . ?
F12 C45 C44 120.30(15) . . ?
C46 C45 C44 119.92(14) . . ?
F13 C46 C45 120.52(15) . . ?
F13 C46 C47 120.48(16) . . ?
C45 C46 C47 119.00(14) . . ?
F14 C47 C48 120.61(14) . . ?
F14 C47 C46 120.14(14) . . ?
C48 C47 C46 119.22(14) . . ?
F15 C48 C47 116.36(13) . . ?
F15 C48 C43 119.15(13) . . ?
C47 C48 C43 124.48(14) . . ?
C50 C49 C54 113.90(13) . . ?
C50 C49 B2 125.49(12) . . ?
C54 C49 B2 119.88(12) . . ?
F16 C50 C51 115.82(13) . . ?
F16 C50 C49 120.60(13) . . ?
C51 C50 C49 123.58(14) . . ?
F17 C51 C52 119.66(14) . . ?
F17 C51 C50 120.58(14) . . ?
C52 C51 C50 119.76(14) . . ?
F18 C52 C53 120.24(14) . . ?
F18 C52 C51 120.54(14) . . ?
C53 C52 C51 119.20(14) . . ?
F19 C53 C52 120.06(13) . . ?
F19 C53 C54 120.66(13) . . ?
C52 C53 C54 119.28(14) . . ?
F20 C54 C53 115.99(12) . . ?
F20 C54 C49 119.70(12) . . ?
C53 C54 C49 124.26(13) . . ?

loop_
_geom_bond_atom_site_label_1
_geom_bond_atom_site_label_2
_geom_bond_distance
_geom_bond_site_symmetry_2
_geom_bond_publ_flag
B1 C1 1.607(2) . ?
B1 N1 1.6132(19) . ?
B1 C16 1.629(2) . ?
B1 C22 1.636(2) . ?
C1 C2 1.387(2) . ?
C1 C6 1.405(2) . ?
C2 C3 1.389(2) . ?
C2 H1 0.9500 . ?
C3 C4 1.385(2) . ?
C3 H2 0.9500 . ?
C4 C5 1.385(2) . ?
C4 H3 0.9500 . ?
C5 C6 1.396(2) . ?
C5 H4 0.9500 . ?
C6 C7 1.443(2) . ?
C7 N1 1.2952(18) . ?
C7 H5 0.9500 . ?
N1 N2 1.3890(16) . ?
N2 C8 1.3890(18) . ?
N2 C15 1.3973(18) . ?
C8 C9 1.348(2) . ?
C8 H6 0.9500 . ?
C9 C10 1.435(2) . ?
C9 H7 0.9500 . ?
C10 C11 1.402(2) . ?
C10 C15 1.409(2) . ?
C11 C12 1.379(2) . ?
C11 H8 0.9500 . ?
C12 C13 1.401(2) . ?
C12 H9 0.9500 . ?
C13 C14 1.383(2) . ?
C13 H10 0.9500 . ?
C14 C15 1.391(2) . ?
C14 H11 0.9500 . ?
C16 C21 1.386(2) . ?
C16 C17 1.392(2) . ?
C17 F1 1.3511(17) . ?
C17 C18 1.378(2) . ?
C18 F2 1.3483(18) . ?
C18 C19 1.373(2) . ?
C19 F3 1.3384(18) . ?
C19 C20 1.375(2) . ?
C20 F4 1.3433(17) . ?
C20 C21 1.382(2) . ?
C21 F5 1.3477(17) . ?
C22 C27 1.383(2) . ?
C22 C23 1.388(2) . ?
C23 F6 1.3497(17) . ?
C23 C24 1.375(2) . ?
C24 F7 1.3392(17) . ?
C24 C25 1.376(2) . ?
C25 F8 1.3445(17) . ?
C25 C26 1.371(2) . ?
C26 F9 1.3376(17) . ?
C26 C27 1.386(2) . ?
C27 F10 1.3523(16) . ?
B2 C28 1.611(2) . ?
B2 N3 1.618(2) . ?
B2 C49 1.626(2) . ?
B2 C43 1.627(2) . ?
C28 C29 1.391(2) . ?
C28 C33 1.408(2) . ?
C29 C30 1.392(2) . ?
C29 H12 0.9500 . ?
C30 C31 1.390(2) . ?
C30 H13 0.9500 . ?
C31 C32 1.381(2) . ?
C31 H14 0.9500 . ?
C32 C33 1.395(2) . ?
C32 H15 0.9500 . ?
C33 C34 1.441(2) . ?
C34 N3 1.2948(18) . ?
C34 H16 0.9500 . ?
N3 N4 1.4006(17) . ?
N4 C35 1.4005(19) . ?
N4 C42 1.4098(18) . ?
C35 C36 1.349(2) . ?
C35 H17 0.9500 . ?
C36 C37 1.439(2) . ?
C36 H18 0.9500 . ?
C37 C38 1.399(2) . ?
C37 C42 1.405(2) . ?
C38 C39 1.378(2) . ?
C38 H19 0.9500 . ?
C39 C40 1.398(2) . ?
C39 H20 0.9500 . ?
C40 C41 1.380(2) . ?
C40 H21 0.9500 . ?
C41 C42 1.386(2) . ?
C41 H22 0.9500 . ?
C43 C44 1.384(2) . ?
C43 C48 1.384(2) . ?
C44 F11 1.3560(17) . ?
C44 C45 1.378(2) . ?
C45 F12 1.3386(18) . ?
C45 C46 1.366(2) . ?
C46 F13 1.3392(18) . ?
C46 C47 1.374(2) . ?
C47 F14 1.3469(18) . ?
C47 C48 1.374(2) . ?
C48 F15 1.3552(17) . ?
C49 C50 1.386(2) . ?
C49 C54 1.391(2) . ?
C50 F16 1.3485(17) . ?
C50 C51 1.381(2) . ?
C51 F17 1.3454(17) . ?
C51 C52 1.374(2) . ?
C52 F18 1.3425(18) . ?
C52 C53 1.374(2) . ?
C53 F19 1.3456(17) . ?
C53 C54 1.375(2) . ?
C54 F20 1.3511(16) . ?

loop_
_geom_torsion_atom_site_label_1
_geom_torsion_atom_site_label_2
_geom_torsion_atom_site_label_3
_geom_torsion_atom_site_label_4
_geom_torsion
_geom_torsion_site_symmetry_1
_geom_torsion_site_symmetry_2
_geom_torsion_site_symmetry_3
_geom_torsion_site_symmetry_4
_geom_torsion_publ_flag
N1 B1 C1 C2 -178.64(15) . . . . ?
C16 B1 C1 C2 72.7(2) . . . . ?
C22 B1 C1 C2 -61.62(19) . . . . ?
N1 B1 C1 C6 -2.77(14) . . . . ?
C16 B1 C1 C6 -111.40(14) . . . . ?
C22 B1 C1 C6 114.24(12) . . . . ?
C6 C1 C2 C3 0.8(2) . . . . ?
B1 C1 C2 C3 176.40(14) . . . . ?
C1 C2 C3 C4 -0.6(2) . . . . ?
C2 C3 C4 C5 0.2(2) . . . . ?
C3 C4 C5 C6 0.0(2) . . . . ?
C4 C5 C6 C1 0.2(2) . . . . ?
C4 C5 C6 C7 178.81(14) . . . . ?
C2 C1 C6 C5 -0.6(2) . . . . ?
B1 C1 C6 C5 -177.12(13) . . . . ?
C2 C1 C6 C7 -179.46(13) . . . . ?
B1 C1 C6 C7 4.04(16) . . . . ?
C5 C6 C7 N1 177.52(14) . . . . ?
C1 C6 C7 N1 -3.72(17) . . . . ?
C6 C7 N1 N2 168.38(11) . . . . ?
C6 C7 N1 B1 1.76(16) . . . . ?
C1 B1 N1 C7 0.59(14) . . . . ?
C16 B1 N1 C7 120.87(12) . . . . ?
C22 B1 N1 C7 -110.38(13) . . . . ?
C1 B1 N1 N2 -165.34(11) . . . . ?
C16 B1 N1 N2 -45.06(16) . . . . ?
C22 B1 N1 N2 83.69(15) . . . . ?
C7 N1 N2 C8 145.56(14) . . . . ?
B1 N1 N2 C8 -49.44(18) . . . . ?
C7 N1 N2 C15 -61.73(18) . . . . ?
B1 N1 N2 C15 103.27(15) . . . . ?
N1 N2 C8 C9 161.77(12) . . . . ?
C15 N2 C8 C9 5.77(16) . . . . ?
N2 C8 C9 C10 -3.56(17) . . . . ?
C8 C9 C10 C11 -177.37(17) . . . . ?
C8 C9 C10 C15 0.11(17) . . . . ?
C15 C10 C11 C12 -2.3(2) . . . . ?
C9 C10 C11 C12 174.95(16) . . . . ?
C10 C11 C12 C13 0.5(3) . . . . ?
C11 C12 C13 C14 1.3(3) . . . . ?
C12 C13 C14 C15 -1.1(2) . . . . ?
C13 C14 C15 N2 -179.16(15) . . . . ?
C13 C14 C15 C10 -0.8(2) . . . . ?
C8 N2 C15 C14 173.00(15) . . . . ?
N1 N2 C15 C14 17.0(2) . . . . ?
C8 N2 C15 C10 -5.52(15) . . . . ?
N1 N2 C15 C10 -161.48(12) . . . . ?
C11 C10 C15 C14 2.6(2) . . . . ?
C9 C10 C15 C14 -175.37(13) . . . . ?
C11 C10 C15 N2 -178.75(13) . . . . ?
C9 C10 C15 N2 3.30(15) . . . . ?
C1 B1 C16 C21 -155.22(13) . . . . ?
N1 B1 C16 C21 100.69(15) . . . . ?
C22 B1 C16 C21 -25.8(2) . . . . ?
C1 B1 C16 C17 31.90(19) . . . . ?
N1 B1 C16 C17 -72.20(15) . . . . ?
C22 B1 C16 C17 161.31(13) . . . . ?
C21 C16 C17 F1 -177.31(12) . . . . ?
B1 C16 C17 F1 -3.7(2) . . . . ?
C21 C16 C17 C18 0.7(2) . . . . ?
B1 C16 C17 C18 174.38(14) . . . . ?
F1 C17 C18 F2 -2.1(2) . . . . ?
C16 C17 C18 F2 179.75(14) . . . . ?
F1 C17 C18 C19 176.76(14) . . . . ?
C16 C17 C18 C19 -1.4(2) . . . . ?
F2 C18 C19 F3 1.4(2) . . . . ?
C17 C18 C19 F3 -177.47(15) . . . . ?
F2 C18 C19 C20 -179.82(15) . . . . ?
C17 C18 C19 C20 1.3(2) . . . . ?
F3 C19 C20 F4 -1.1(2) . . . . ?
C18 C19 C20 F4 -179.88(15) . . . . ?
F3 C19 C20 C21 178.05(14) . . . . ?
C18 C19 C20 C21 -0.7(2) . . . . ?
F4 C20 C21 F5 0.3(2) . . . . ?
C19 C20 C21 F5 -178.84(14) . . . . ?
F4 C20 C21 C16 179.29(13) . . . . ?
C19 C20 C21 C16 0.1(2) . . . . ?
C17 C16 C21 F5 178.79(12) . . . . ?
B1 C16 C21 F5 5.5(2) . . . . ?
C17 C16 C21 C20 -0.1(2) . . . . ?
B1 C16 C21 C20 -173.44(14) . . . . ?
C1 B1 C22 C27 -87.39(16) . . . . ?
N1 B1 C22 C27 16.87(19) . . . . ?
C16 B1 C22 C27 138.17(14) . . . . ?
C1 B1 C22 C23 82.12(15) . . . . ?
N1 B1 C22 C23 -173.61(12) . . . . ?
C16 B1 C22 C23 -52.32(17) . . . . ?
C27 C22 C23 F6 178.78(12) . . . . ?
B1 C22 C23 F6 8.02(19) . . . . ?
C27 C22 C23 C24 -0.9(2) . . . . ?
B1 C22 C23 C24 -171.63(13) . . . . ?
F6 C23 C24 F7 0.9(2) . . . . ?
C22 C23 C24 F7 -179.46(13) . . . . ?
F6 C23 C24 C25 -179.69(13) . . . . ?
C22 C23 C24 C25 0.0(2) . . . . ?
F7 C24 C25 F8 -1.0(2) . . . . ?
C23 C24 C25 F8 179.59(13) . . . . ?
F7 C24 C25 C26 -179.98(13) . . . . ?
C23 C24 C25 C26 0.6(2) . . . . ?
F8 C25 C26 F9 -0.9(2) . . . . ?
C24 C25 C26 F9 178.11(13) . . . . ?
F8 C25 C26 C27 -179.16(13) . . . . ?
C24 C25 C26 C27 -0.2(2) . . . . ?
C23 C22 C27 F10 -177.56(12) . . . . ?
B1 C22 C27 F10 -7.6(2) . . . . ?
C23 C22 C27 C26 1.3(2) . . . . ?
B1 C22 C27 C26 171.31(13) . . . . ?
F9 C26 C27 F10 -0.2(2) . . . . ?
C25 C26 C27 F10 178.07(13) . . . . ?
F9 C26 C27 C22 -179.10(13) . . . . ?
C25 C26 C27 C22 -0.8(2) . . . . ?
N3 B2 C28 C29 177.79(14) . . . . ?
C49 B2 C28 C29 -73.1(2) . . . . ?
C43 B2 C28 C29 62.96(19) . . . . ?
N3 B2 C28 C33 3.45(13) . . . . ?
C49 B2 C28 C33 112.56(14) . . . . ?
C43 B2 C28 C33 -111.37(13) . . . . ?
C33 C28 C29 C30 -1.0(2) . . . . ?
B2 C28 C29 C30 -174.98(14) . . . . ?
C28 C29 C30 C31 1.1(2) . . . . ?
C29 C30 C31 C32 -0.6(2) . . . . ?
C30 C31 C32 C33 0.0(2) . . . . ?
C31 C32 C33 C28 0.1(2) . . . . ?
C31 C32 C33 C34 -178.95(14) . . . . ?
C29 C28 C33 C32 0.5(2) . . . . ?
B2 C28 C33 C32 175.77(13) . . . . ?
C29 C28 C33 C34 179.63(12) . . . . ?
B2 C28 C33 C34 -5.06(16) . . . . ?
C32 C33 C34 N3 -176.17(14) . . . . ?
C28 C33 C34 N3 4.71(17) . . . . ?
C33 C34 N3 N4 -170.09(12) . . . . ?
C33 C34 N3 B2 -2.24(16) . . . . ?
C28 B2 N3 C34 -0.72(14) . . . . ?
C49 B2 N3 C34 -122.68(12) . . . . ?
C43 B2 N3 C34 109.85(13) . . . . ?
C28 B2 N3 N4 166.63(11) . . . . ?
C49 B2 N3 N4 44.67(16) . . . . ?
C43 B2 N3 N4 -82.80(15) . . . . ?
C34 N3 N4 C35 -147.40(14) . . . . ?
B2 N3 N4 C35 46.23(18) . . . . ?
C34 N3 N4 C42 72.88(17) . . . . ?
B2 N3 N4 C42 -93.48(16) . . . . ?
N3 N4 C35 C36 -149.67(13) . . . . ?
C42 N4 C35 C36 -5.72(16) . . . . ?
N4 C35 C36 C37 4.48(17) . . . . ?
C35 C36 C37 C38 175.15(16) . . . . ?
C35 C36 C37 C42 -1.57(17) . . . . ?
C42 C37 C38 C39 0.2(2) . . . . ?
C36 C37 C38 C39 -176.24(16) . . . . ?
C37 C38 C39 C40 -0.5(2) . . . . ?
C38 C39 C40 C41 0.0(3) . . . . ?
C39 C40 C41 C42 0.7(2) . . . . ?
C40 C41 C42 C37 -1.0(2) . . . . ?
C40 C41 C42 N4 178.75(14) . . . . ?
C38 C37 C42 C41 0.6(2) . . . . ?
C36 C37 C42 C41 177.89(13) . . . . ?
C38 C37 C42 N4 -179.22(13) . . . . ?
C36 C37 C42 N4 -1.90(15) . . . . ?
N3 N4 C42 C41 -30.8(2) . . . . ?
C35 N4 C42 C41 -175.18(14) . . . . ?
N3 N4 C42 C37 148.92(12) . . . . ?
C35 N4 C42 C37 4.58(15) . . . . ?
C28 B2 C43 C44 86.58(16) . . . . ?
N3 B2 C43 C44 -17.17(19) . . . . ?
C49 B2 C43 C44 -136.56(14) . . . . ?
C28 B2 C43 C48 -83.61(15) . . . . ?
N3 B2 C43 C48 172.63(12) . . . . ?
C49 B2 C43 C48 53.24(18) . . . . ?
C48 C43 C44 F11 178.47(12) . . . . ?
B2 C43 C44 F11 7.8(2) . . . . ?
C48 C43 C44 C45 -1.7(2) . . . . ?
B2 C43 C44 C45 -172.38(14) . . . . ?
F11 C44 C45 F12 1.8(2) . . . . ?
C43 C44 C45 F12 -178.08(14) . . . . ?
F11 C44 C45 C46 -178.81(14) . . . . ?
C43 C44 C45 C46 1.3(2) . . . . ?
F12 C45 C46 F13 -1.6(2) . . . . ?
C44 C45 C46 F13 178.95(15) . . . . ?
F12 C45 C46 C47 178.87(15) . . . . ?
C44 C45 C46 C47 -0.5(2) . . . . ?
F13 C46 C47 F14 -1.1(2) . . . . ?
C45 C46 C47 F14 178.40(14) . . . . ?
F13 C46 C47 C48 -179.22(14) . . . . ?
C45 C46 C47 C48 0.3(2) . . . . ?
F14 C47 C48 F15 -0.1(2) . . . . ?
C46 C47 C48 F15 178.02(13) . . . . ?
F14 C47 C48 C43 -178.88(13) . . . . ?
C46 C47 C48 C43 -0.8(2) . . . . ?
C44 C43 C48 F15 -177.35(12) . . . . ?
B2 C43 C48 F15 -6.0(2) . . . . ?
C44 C43 C48 C47 1.4(2) . . . . ?
B2 C43 C48 C47 172.75(14) . . . . ?
C28 B2 C49 C50 154.15(14) . . . . ?
N3 B2 C49 C50 -100.88(15) . . . . ?
C43 B2 C49 C50 22.8(2) . . . . ?
C28 B2 C49 C54 -36.28(19) . . . . ?
N3 B2 C49 C54 68.69(15) . . . . ?
C43 B2 C49 C54 -167.65(13) . . . . ?
C54 C49 C50 F16 179.98(12) . . . . ?
B2 C49 C50 F16 -9.9(2) . . . . ?
C54 C49 C50 C51 -1.0(2) . . . . ?
B2 C49 C50 C51 169.11(14) . . . . ?
F16 C50 C51 F17 -1.0(2) . . . . ?
C49 C50 C51 F17 179.90(14) . . . . ?
F16 C50 C51 C52 178.89(14) . . . . ?
C49 C50 C51 C52 -0.2(2) . . . . ?
F17 C51 C52 F18 -0.3(2) . . . . ?
C50 C51 C52 F18 179.78(14) . . . . ?
F17 C51 C52 C53 -178.45(14) . . . . ?
C50 C51 C52 C53 1.6(2) . . . . ?
F18 C52 C53 F19 0.2(2) . . . . ?
C51 C52 C53 F19 178.35(14) . . . . ?
F18 C52 C53 C54 -179.97(14) . . . . ?
C51 C52 C53 C54 -1.8(2) . . . . ?
F19 C53 C54 F20 3.0(2) . . . . ?
C52 C53 C54 F20 -176.88(13) . . . . ?
F19 C53 C54 C49 -179.58(13) . . . . ?
C52 C53 C54 C49 0.6(2) . . . . ?
C50 C49 C54 F20 178.16(12) . . . . ?
B2 C49 C54 F20 7.4(2) . . . . ?
C50 C49 C54 C53 0.8(2) . . . . ?
B2 C49 C54 C53 -169.91(14) . . . . ?
